data_1541908
loop_
_publ_author_name
'Nuthanakanti, Ashok'
'Srivatsan, Seergazhi G.'

_publ_section_title
;
 Hierarchical self-assembly of switchable nucleolipid supramolecular gels
 based on environmentally-sensitive fluorescent nucleoside analogs.
;
_journal_issue 6
_journal_name_full Nanoscale
_journal_page_first 3607
_journal_page_last 3619
_journal_paper_doi 10.1039/c5nr07490h
_journal_volume 8
_journal_year 2016
_chemical_absolute_configuration unk
_chemical_formula_sum 'C51 H74 N2 O8 S'
_chemical_formula_weight 875.18
_space_group_crystal_system triclinic
_space_group_IT_number 1
_space_group_name_Hall 'P 1'
_space_group_name_H-M_alt 'P 1'
_symmetry_space_group_name_Hall 'P 1'
_symmetry_space_group_name_H-M 'P 1'
_atom_sites_solution_hydrogens geom
_audit_creation_method SHELXL-2014/6
_cell_angle_alpha 95.858(2)
_cell_angle_beta 92.994(2)
_cell_angle_gamma 93.330(2)
_cell_formula_units_Z 1
_cell_length_a 5.4174(5)
_cell_length_b 9.3296(9)
_cell_length_c 24.033(2)
_cell_measurement_reflns_used 8414
_cell_measurement_temperature 296(2)
_cell_measurement_theta_max 27.19
_cell_measurement_theta_min 2.20
_cell_volume 1204.23(19)
_computing_cell_refinement 'Bruker SAINT'
_computing_data_collection 'Bruker APEX2'
_computing_data_reduction 'Bruker SAINT'
_computing_molecular_graphics 'Bruker SHELXTL'
_computing_publication_material 'Bruker SHELXTL'
_computing_structure_refinement 'SHELXL-2013 (Sheldrick, 2013)'
_computing_structure_solution 'SHELXS-97 (Sheldrick, 2008)'
_diffrn_ambient_temperature 296(2)
_diffrn_measured_fraction_theta_full 0.996
_diffrn_measured_fraction_theta_max 0.992
_diffrn_measurement_device_type 'Bruker APEX-II CCD'
_diffrn_measurement_method '\f and \w scans'
_diffrn_radiation_type MoK\a
_diffrn_radiation_wavelength 0.71073
_diffrn_reflns_av_R_equivalents 0.0612
_diffrn_reflns_av_unetI/netI 0.0599
_diffrn_reflns_laue_measured_fraction_full 0.996
_diffrn_reflns_laue_measured_fraction_max 0.992
_diffrn_reflns_limit_h_max 7
_diffrn_reflns_limit_h_min -7
_diffrn_reflns_limit_k_max 9
_diffrn_reflns_limit_k_min -12
_diffrn_reflns_limit_l_max 31
_diffrn_reflns_limit_l_min -30
_diffrn_reflns_number 40246
_diffrn_reflns_point_group_measured_fraction_full 0.760
_diffrn_reflns_point_group_measured_fraction_max 0.736
_diffrn_reflns_theta_full 25.242
_diffrn_reflns_theta_max 27.598
_diffrn_reflns_theta_min 4.233
_exptl_absorpt_coefficient_mu 0.122
_exptl_absorpt_correction_T_max 0.995
_exptl_absorpt_correction_T_min 0.978
_exptl_absorpt_correction_type Multi-Scan'
_exptl_absorpt_process_details 'Multi-scan absorbtion correction'
_exptl_crystal_colour COLORLESS
_exptl_crystal_density_diffrn 1.207
_exptl_crystal_description PLATE
_exptl_crystal_F_000 474
_exptl_crystal_size_max 0.350
_exptl_crystal_size_mid 0.150
_exptl_crystal_size_min 0.040
_refine_diff_density_max 0.723
_refine_diff_density_min -0.661
_refine_diff_density_rms 0.069
_refine_ls_abs_structure_details
;
 Flack x determined using 1871 quotients [(I+)-(I-)]/[(I+)+(I-)]
 (Parsons, Flack and Wagner, Acta Cryst. B69 (2013) 249-259).
;
_refine_ls_abs_structure_Flack 0.08(10)
_refine_ls_extinction_method none
_refine_ls_goodness_of_fit_ref 1.054
_refine_ls_hydrogen_treatment constr
_refine_ls_matrix_type full
_refine_ls_number_parameters 520
_refine_ls_number_reflns 8197
_refine_ls_number_restraints 9
_refine_ls_restrained_S_all 1.053
_refine_ls_R_factor_all 0.0918
_refine_ls_R_factor_gt 0.0676
_refine_ls_shift/su_max 0.000
_refine_ls_shift/su_mean 0.000
_refine_ls_structure_factor_coef Fsqd
_refine_ls_weighting_details 'w=1/[\s^2^(Fo^2^)+(0.0675P)^2^+1.6545P] where P=(Fo^2^+2Fc^2^)/3'
_refine_ls_weighting_scheme calc
_refine_ls_wR_factor_gt 0.1557
_refine_ls_wR_factor_ref 0.1700
_reflns_Friedel_coverage 0.483
_reflns_friedel_fraction_full 0.525
_reflns_friedel_fraction_max 0.480
_reflns_number_gt 6465
_reflns_number_total 8197
_reflns_threshold_expression 'I > 2\s(I)'
_cod_data_source_file c5nr07490h5.cif
_cod_data_source_block 9
_cod_depositor_comments
;
Adding full bibliography for 1541907--1541910.cif.

2019-03-17
Z value and formula fixed to values more according to usual
chemical conventions.                 miguel
;
_cod_original_formula_weight 437.59
_cod_original_formula_units_Z 2
_cod_original_cell_volume 1204.2(2)
_cod_original_formula_sum 'C25.50 H37 N O4 S0.50'
_cod_database_code 1541908
_shelx_space_group_comment
;
The symmetry employed for this shelxl refinement is uniquely defined
by the following loop, which should always be used as a source of
symmetry information in preference to the above space-group names.
They are only intended as comments.
;
_shelx_estimated_absorpt_t_min 0.959
_shelx_estimated_absorpt_t_max 0.995
_shelxl_version_number 2014/6

loop_
_space_group_symop_operation_xyz
'x, y, z'

loop_
_atom_site_label
_atom_site_type_symbol
_atom_site_fract_x
_atom_site_fract_y
_atom_site_fract_z
_atom_site_U_iso_or_equiv
_atom_site_adp_type
_atom_site_occupancy
_atom_site_site_symmetry_order
_atom_site_calc_flag
_atom_site_refinement_flags_posn
_atom_site_refinement_flags_adp
S1 S 0.2260(2) 0.42864(19) 0.51297(8) 0.0326(4) Uani 1 1 d . .
O2' O 0.5267(5) 0.2260(4) 0.74926(15) 0.0151(7) Uani 1 1 d . .
O3' O 0.6280(6) -0.0607(4) 0.72165(16) 0.0168(8) Uani 1 1 d . .
O4' O 0.7436(5) 0.0893(4) 0.61811(15) 0.0154(7) Uani 1 1 d . .
O29 O 0.4421(7) -0.2806(4) 0.69578(18) 0.0264(9) Uani 1 1 d . .
O5' O 0.2253(6) 0.0922(4) 0.57959(16) 0.0213(8) Uani 1 1 d . .
H5' H 0.0860 0.0721 0.5894 0.032 Uiso 1 1 calc R U
O2 O 1.1148(6) 0.3981(4) 0.70890(16) 0.0212(8) Uani 1 1 d . .
O4 O 0.9123(7) 0.7205(4) 0.58884(19) 0.0263(9) Uani 1 1 d . .
O15 O 0.1573(6) 0.1246(4) 0.76807(15) 0.0175(8) Uani 1 1 d . .
C15 C 0.3244(8) 0.2153(6) 0.7799(2) 0.0150(10) Uani 1 1 d . .
N1 N 0.7752(6) 0.3364(4) 0.64754(18) 0.0121(8) Uani 1 1 d . .
N3 N 1.0019(7) 0.5541(4) 0.64741(19) 0.0158(9) Uani 1 1 d . .
H3 H 1.1246 0.6120 0.6610 0.019 Uiso 1 1 calc R U
C28 C -0.9043(13) 1.2859(8) 1.2693(3) 0.0403(16) Uani 1 1 d . .
H28A H -0.7765 1.2714 1.2971 0.060 Uiso 1 1 calc R U
H28B H -1.0583 1.2965 1.2869 0.060 Uiso 1 1 calc R U
H28C H -0.8612 1.3715 1.2520 0.060 Uiso 1 1 calc R U
C27 C -0.9306(12) 1.1570(7) 1.2252(3) 0.0361(15) Uani 1 1 d . .
H27A H -0.9840 1.0723 1.2428 0.043 Uiso 1 1 calc R U
H27B H -1.0593 1.1732 1.1974 0.043 Uiso 1 1 calc R U
C26 C -0.6958(9) 1.1268(6) 1.1960(2) 0.0236(12) Uani 1 1 d . .
H26A H -0.5682 1.1079 1.2236 0.028 Uiso 1 1 calc R U
H26B H -0.6400 1.2123 1.1792 0.028 Uiso 1 1 calc R U
C25 C -0.7270(9) 0.9997(6) 1.1508(2) 0.0218(11) Uani 1 1 d . .
H25A H -0.7879 0.9151 1.1675 0.026 Uiso 1 1 calc R U
H25B H -0.8517 1.0200 1.1228 0.026 Uiso 1 1 calc R U
C24 C -0.4922(9) 0.9652(6) 1.1222(2) 0.0195(11) Uani 1 1 d . .
H24A H -0.3692 0.9415 1.1500 0.023 Uiso 1 1 calc R U
H24B H -0.4282 1.0506 1.1065 0.023 Uiso 1 1 calc R U
C23 C -0.5277(9) 0.8407(6) 1.0757(2) 0.0190(11) Uani 1 1 d . .
H23A H -0.5948 0.7559 1.0913 0.023 Uiso 1 1 calc R U
H23B H -0.6484 0.8652 1.0476 0.023 Uiso 1 1 calc R U
C22 C -0.2911(8) 0.8038(6) 1.0475(2) 0.0185(11) Uani 1 1 d . .
H22A H -0.1712 0.7778 1.0756 0.022 Uiso 1 1 calc R U
H22B H -0.2225 0.8891 1.0325 0.022 Uiso 1 1 calc R U
C21 C -0.3276(8) 0.6804(6) 1.0004(2) 0.0168(10) Uani 1 1 d . .
H21A H -0.3966 0.5951 1.0154 0.020 Uiso 1 1 calc R U
H21B H -0.4466 0.7064 0.9722 0.020 Uiso 1 1 calc R U
C20 C -0.0900(9) 0.6438(6) 0.9726(2) 0.0174(10) Uani 1 1 d . .
H20A H 0.0293 0.6187 1.0010 0.021 Uiso 1 1 calc R U
H20B H -0.0217 0.7292 0.9576 0.021 Uiso 1 1 calc R U
C19 C -0.1221(8) 0.5204(6) 0.9258(2) 0.0172(10) Uani 1 1 d . .
H19A H -0.2372 0.5466 0.8968 0.021 Uiso 1 1 calc R U
H19B H -0.1944 0.4356 0.9405 0.021 Uiso 1 1 calc R U
C18 C 0.1201(8) 0.4824(6) 0.8995(2) 0.0172(11) Uani 1 1 d . .
H18A H 0.1914 0.5674 0.8847 0.021 Uiso 1 1 calc R U
H18B H 0.2355 0.4576 0.9287 0.021 Uiso 1 1 calc R U
C17 C 0.0935(8) 0.3592(6) 0.8532(2) 0.0191(11) Uani 1 1 d . .
H17A H -0.0214 0.3830 0.8237 0.023 Uiso 1 1 calc R U
H17B H 0.0257 0.2731 0.8677 0.023 Uiso 1 1 calc R U
C16 C 0.3416(9) 0.3290(6) 0.8288(2) 0.0199(11) Uani 1 1 d . .
H16A H 0.4146 0.4178 0.8172 0.024 Uiso 1 1 calc R U
H16B H 0.4518 0.2992 0.8580 0.024 Uiso 1 1 calc R U
C2' C 0.5006(8) 0.1609(5) 0.6923(2) 0.0132(10) Uani 1 1 d . .
H2' H 0.3674 0.2047 0.6721 0.016 Uiso 1 1 calc R U
C3' C 0.4673(8) -0.0027(5) 0.6806(2) 0.0144(10) Uani 1 1 d . .
H3' H 0.2941 -0.0382 0.6820 0.017 Uiso 1 1 calc R U
C29 C 0.5936(8) -0.2039(6) 0.7253(2) 0.0168(10) Uani 1 1 d . .
C30 C 0.7689(9) -0.2541(6) 0.7691(2) 0.0210(11) Uani 1 1 d . .
H30A H 0.9282 -0.2668 0.7532 0.025 Uiso 1 1 calc R U
H30B H 0.7057 -0.3476 0.7784 0.025 Uiso 1 1 calc R U
C31 C 0.8069(8) -0.1512(6) 0.8227(2) 0.0176(11) Uani 1 1 d . .
H31A H 0.8807 -0.0597 0.8138 0.021 Uiso 1 1 calc R U
H31B H 0.9225 -0.1908 0.8483 0.021 Uiso 1 1 calc R U
C32 C 0.5653(8) -0.1239(6) 0.8523(2) 0.0181(11) Uani 1 1 d . .
H32A H 0.4431 -0.0944 0.8255 0.022 Uiso 1 1 calc R U
H32B H 0.5011 -0.2133 0.8650 0.022 Uiso 1 1 calc R U
C33 C 0.6017(8) -0.0086(6) 0.9020(2) 0.0178(11) Uani 1 1 d . .
H33A H 0.7165 -0.0411 0.9297 0.021 Uiso 1 1 calc R U
H33B H 0.6763 0.0788 0.8896 0.021 Uiso 1 1 calc R U
C34 C 0.3640(9) 0.0268(6) 0.9296(2) 0.0187(11) Uani 1 1 d . .
H34A H 0.2949 -0.0588 0.9443 0.022 Uiso 1 1 calc R U
H34B H 0.2450 0.0535 0.9015 0.022 Uiso 1 1 calc R U
C35 C 0.4019(8) 0.1492(6) 0.9769(2) 0.0184(11) Uani 1 1 d . .
H35A H 0.4717 0.2344 0.9620 0.022 Uiso 1 1 calc R U
H35B H 0.5211 0.1222 1.0049 0.022 Uiso 1 1 calc R U
C36 C 0.1638(8) 0.1871(6) 1.0053(2) 0.0176(11) Uani 1 1 d . .
H36A H 0.0436 0.2124 0.9772 0.021 Uiso 1 1 calc R U
H36B H 0.0955 0.1023 1.0207 0.021 Uiso 1 1 calc R U
C37 C 0.2011(9) 0.3107(6) 1.0517(2) 0.0191(11) Uani 1 1 d . .
H37A H 0.2695 0.3954 1.0362 0.023 Uiso 1 1 calc R U
H37B H 0.3216 0.2853 1.0798 0.023 Uiso 1 1 calc R U
C38 C -0.0342(8) 0.3490(6) 1.0802(2) 0.0199(11) Uani 1 1 d . .
H38A H -0.1023 0.2647 1.0960 0.024 Uiso 1 1 calc R U
H38B H -0.1553 0.3742 1.0523 0.024 Uiso 1 1 calc R U
C39 C 0.0070(8) 0.4739(6) 1.1266(2) 0.0197(11) Uani 1 1 d . .
H39A H 0.0703 0.5589 1.1104 0.024 Uiso 1 1 calc R U
H39B H 0.1323 0.4499 1.1538 0.024 Uiso 1 1 calc R U
C40 C -0.2257(9) 0.5107(6) 1.1569(2) 0.0221(12) Uani 1 1 d . .
H40A H -0.3526 0.5326 1.1296 0.027 Uiso 1 1 calc R U
H40B H -0.2867 0.4267 1.1739 0.027 Uiso 1 1 calc R U
C41 C -0.1839(9) 0.6381(6) 1.2020(3) 0.0260(13) Uani 1 1 d . .
H41A H -0.0559 0.6168 1.2292 0.031 Uiso 1 1 calc R U
H41B H -0.1251 0.7225 1.1850 0.031 Uiso 1 1 calc R U
C42 C -0.4166(11) 0.6724(7) 1.2323(3) 0.0350(15) Uani 1 1 d . .
H42A H -0.5443 0.6934 1.2057 0.052 Uiso 1 1 calc R U
H42B H -0.3806 0.7546 1.2596 0.052 Uiso 1 1 calc R U
H42C H -0.4715 0.5908 1.2508 0.052 Uiso 1 1 calc R U
C4' C 0.5598(8) -0.0290(5) 0.6223(2) 0.0153(10) Uani 1 1 d . .
H4' H 0.6415 -0.1202 0.6191 0.018 Uiso 1 1 calc R U
C5' C 0.3610(8) -0.0337(6) 0.5755(2) 0.0181(11) Uani 1 1 d . .
H5'1 H 0.4371 -0.0431 0.5398 0.022 Uiso 1 1 calc R U
H5'2 H 0.2483 -0.1178 0.5768 0.022 Uiso 1 1 calc R U
C2 C 0.9743(8) 0.4284(5) 0.6713(2) 0.0151(10) Uani 1 1 d . .
C4 C 0.8591(8) 0.6015(5) 0.6043(2) 0.0182(11) Uani 1 1 d . .
C5 C 0.6560(8) 0.4999(6) 0.5811(2) 0.0167(11) Uani 1 1 d . .
C6 C 0.6234(8) 0.3735(5) 0.6034(2) 0.0146(10) Uani 1 1 d . .
H6 H 0.4941 0.3085 0.5886 0.018 Uiso 1 1 calc R U
C7 C 0.4996(9) 0.5326(6) 0.5329(2) 0.0199(11) Uani 1 1 d . .
C14 C 0.1780(11) 0.5197(8) 0.4547(3) 0.0374(17) Uani 1 1 d . .
C9 C 0.3656(13) 0.6252(8) 0.4504(3) 0.0399(16) Uani 1 1 d . .
C8 C 0.5508(10) 0.6366(7) 0.4961(2) 0.0265(12) Uani 1 1 d . .
H8 H 0.6859 0.7037 0.5006 0.032 Uiso 1 1 calc R U
C10 C 0.3605(19) 0.7064(11) 0.4043(4) 0.066(3) Uani 1 1 d . .
H10 H 0.4860 0.7769 0.4010 0.079 Uiso 1 1 calc R U
C11 C 0.172(2) 0.6813(12) 0.3646(4) 0.078(3) Uani 1 1 d . .
H11 H 0.1689 0.7347 0.3340 0.094 Uiso 1 1 calc R U
C12 C -0.0184(19) 0.5770(13) 0.3691(3) 0.072(3) Uani 1 1 d . .
H12 H -0.1480 0.5636 0.3418 0.086 Uiso 1 1 calc R U
C13 C -0.0189(15) 0.4919(11) 0.4135(3) 0.059(3) Uani 1 1 d . .
H13 H -0.1434 0.4202 0.4159 0.071 Uiso 1 1 calc R U
C1S C 0.8451(13) 0.0053(8) 0.3672(3) 0.118(5) Uiso 1 1 d G U
H1S H 0.9314 -0.0438 0.3396 0.141 Uiso 1 1 calc R U
C2S C 0.6317(12) 0.0719(8) 0.3527(2) 0.061(2) Uiso 1 1 d G U
H2S H 0.5752 0.0675 0.3153 0.073 Uiso 1 1 calc R U
C3S C 0.5026(11) 0.1453(8) 0.3940(3) 0.093(3) Uiso 1 1 d G U
H3S H 0.3598 0.1899 0.3842 0.112 Uiso 1 1 calc R U
C4S C 0.5869(12) 0.1519(8) 0.4499(3) 0.106(4) Uiso 1 1 d G U
H4S H 0.5006 0.2010 0.4775 0.127 Uiso 1 1 calc R U
C5S C 0.8004(12) 0.0853(8) 0.4644(2) 0.060(2) Uiso 1 1 d G U
H5S H 0.8568 0.0897 0.5018 0.072 Uiso 1 1 calc R U
C6S C 0.9294(11) 0.0119(8) 0.4231(3) 0.101(4) Uiso 1 1 d G U
H6S H 1.0722 -0.0327 0.4329 0.121 Uiso 1 1 calc R U
C1' C 0.7438(8) 0.1931(5) 0.6663(2) 0.0136(10) Uani 1 1 d . .
H1' H 0.8818 0.1785 0.6927 0.016 Uiso 1 1 calc R U

loop_
_atom_site_aniso_label
_atom_site_aniso_U_11
_atom_site_aniso_U_22
_atom_site_aniso_U_33
_atom_site_aniso_U_23
_atom_site_aniso_U_13
_atom_site_aniso_U_12
S1 0.0216(6) 0.0481(10) 0.0277(9) 0.0019(7) -0.0046(6) 0.0080(6)
O2' 0.0106(14) 0.0155(19) 0.0181(19) -0.0008(14) 0.0012(13) -0.0032(13)
O3' 0.0144(15) 0.0108(18) 0.025(2) 0.0044(15) -0.0039(13) -0.0038(13)
O4' 0.0113(15) 0.0130(18) 0.0211(19) -0.0019(15) 0.0039(13) -0.0014(13)
O29 0.0287(19) 0.014(2) 0.035(2) 0.0040(17) -0.0053(17) -0.0097(15)
O5' 0.0076(15) 0.027(2) 0.029(2) 0.0070(17) 0.0003(14) -0.0016(14)
O2 0.0142(16) 0.020(2) 0.029(2) 0.0049(17) -0.0038(15) -0.0045(14)
O4 0.0258(19) 0.0123(19) 0.043(3) 0.0109(17) 0.0054(17) 0.0017(15)
O15 0.0140(15) 0.0170(19) 0.021(2) 0.0028(15) 0.0041(14) -0.0046(13)
C15 0.008(2) 0.019(3) 0.018(3) 0.005(2) -0.0004(18) -0.0008(18)
N1 0.0053(15) 0.010(2) 0.021(2) 0.0019(17) -0.0007(14) -0.0022(14)
N3 0.0105(18) 0.008(2) 0.028(3) 0.0025(18) -0.0022(16) -0.0024(15)
C28 0.056(4) 0.035(4) 0.030(4) -0.002(3) 0.011(3) 0.010(3)
C27 0.043(3) 0.030(4) 0.036(4) -0.002(3) 0.017(3) 0.005(3)
C26 0.024(2) 0.022(3) 0.025(3) -0.001(2) 0.001(2) 0.003(2)
C25 0.019(2) 0.021(3) 0.026(3) 0.000(2) 0.004(2) 0.001(2)
C24 0.016(2) 0.017(3) 0.024(3) 0.000(2) 0.002(2) -0.0015(19)
C23 0.014(2) 0.017(3) 0.025(3) -0.003(2) 0.004(2) -0.0019(19)
C22 0.013(2) 0.015(3) 0.028(3) 0.001(2) 0.0024(19) 0.0006(19)
C21 0.012(2) 0.014(3) 0.023(3) -0.003(2) 0.0033(19) -0.0036(18)
C20 0.017(2) 0.014(3) 0.021(3) 0.003(2) 0.0027(19) -0.0013(19)
C19 0.015(2) 0.015(3) 0.021(3) -0.001(2) 0.0040(19) -0.0023(18)
C18 0.013(2) 0.017(3) 0.022(3) 0.005(2) 0.0023(19) -0.0041(19)
C17 0.013(2) 0.020(3) 0.025(3) 0.002(2) 0.0022(19) -0.0036(19)
C16 0.016(2) 0.021(3) 0.021(3) -0.001(2) 0.003(2) -0.004(2)
C2' 0.0093(19) 0.014(2) 0.016(3) 0.002(2) 0.0008(17) -0.0021(17)
C3' 0.009(2) 0.012(3) 0.023(3) 0.004(2) -0.0002(18) -0.0001(17)
C29 0.015(2) 0.017(3) 0.018(3) 0.000(2) 0.0076(19) -0.0034(19)
C30 0.024(2) 0.011(3) 0.028(3) 0.003(2) -0.001(2) 0.003(2)
C31 0.014(2) 0.019(3) 0.019(3) 0.002(2) -0.0011(19) -0.0011(19)
C32 0.015(2) 0.015(3) 0.023(3) 0.001(2) 0.001(2) -0.0045(19)
C33 0.016(2) 0.016(3) 0.021(3) 0.002(2) 0.0021(19) -0.0014(19)
C34 0.016(2) 0.023(3) 0.018(3) 0.003(2) 0.0048(19) 0.002(2)
C35 0.013(2) 0.020(3) 0.022(3) 0.004(2) 0.0034(19) -0.0024(19)
C36 0.010(2) 0.019(3) 0.023(3) 0.000(2) 0.0040(19) -0.0024(18)
C37 0.015(2) 0.015(3) 0.027(3) 0.003(2) -0.001(2) -0.0028(19)
C38 0.013(2) 0.019(3) 0.027(3) 0.000(2) 0.003(2) -0.0020(19)
C39 0.014(2) 0.016(3) 0.029(3) 0.003(2) 0.003(2) -0.0015(18)
C40 0.017(2) 0.019(3) 0.030(3) 0.002(2) 0.002(2) -0.001(2)
C41 0.020(2) 0.023(3) 0.034(3) -0.001(3) 0.005(2) 0.000(2)
C42 0.034(3) 0.034(4) 0.036(4) -0.003(3) 0.007(3) 0.007(3)
C4' 0.013(2) 0.010(2) 0.022(3) 0.004(2) 0.0005(19) -0.0033(18)
C5' 0.015(2) 0.022(3) 0.016(3) 0.003(2) 0.0005(19) -0.004(2)
C2 0.006(2) 0.011(2) 0.028(3) 0.003(2) 0.0009(18) 0.0004(17)
C4 0.014(2) 0.013(3) 0.029(3) 0.002(2) 0.0041(19) 0.0024(19)
C5 0.010(2) 0.017(3) 0.023(3) 0.005(2) -0.0002(19) 0.0032(19)
C6 0.0065(19) 0.014(3) 0.023(3) -0.001(2) -0.0006(18) 0.0003(17)
C7 0.013(2) 0.024(3) 0.024(3) 0.002(2) 0.0008(19) 0.013(2)
C14 0.035(3) 0.051(4) 0.027(4) -0.004(3) -0.006(3) 0.033(3)
C9 0.056(4) 0.037(4) 0.029(4) 0.005(3) 0.005(3) 0.023(3)
C8 0.031(3) 0.030(3) 0.020(3) 0.006(2) 0.005(2) 0.011(2)
C10 0.104(7) 0.061(6) 0.039(5) 0.022(4) 0.001(4) 0.040(5)
C11 0.132(9) 0.072(7) 0.036(5) 0.014(5) -0.008(5) 0.056(7)
C12 0.089(7) 0.102(8) 0.026(4) -0.013(5) -0.018(4) 0.074(6)
C13 0.050(4) 0.086(7) 0.039(5) -0.018(4) -0.016(3) 0.035(4)
C1' 0.008(2) 0.013(2) 0.019(3) 0.003(2) 0.0019(18) 0.0002(17)

loop_
_atom_type_symbol
_atom_type_description
_atom_type_scat_dispersion_real
_atom_type_scat_dispersion_imag
_atom_type_scat_source
C C 0.0033 0.0016 'International Tables Vol C Tables 4.2.6.8 and 6.1.1.4'
H H 0.0000 0.0000 'International Tables Vol C Tables 4.2.6.8 and 6.1.1.4'
N N 0.0061 0.0033 'International Tables Vol C Tables 4.2.6.8 and 6.1.1.4'
O O 0.0106 0.0060 'International Tables Vol C Tables 4.2.6.8 and 6.1.1.4'
S S 0.1246 0.1234 'International Tables Vol C Tables 4.2.6.8 and 6.1.1.4'

loop_
_geom_angle_atom_site_label_1
_geom_angle_atom_site_label_2
_geom_angle_atom_site_label_3
_geom_angle
C14 S1 C7 91.5(3)
C15 O2' C2' 116.7(3)
C29 O3' C3' 115.9(4)
C1' O4' C4' 110.1(3)
C5' O5' H5' 109.5
O15 C15 O2' 122.8(5)
O15 C15 C16 126.3(4)
O2' C15 C16 110.9(4)
C6 N1 C2 121.6(4)
C6 N1 C1' 119.9(4)
C2 N1 C1' 118.2(4)
C2 N3 C4 128.8(4)
C2 N3 H3 115.6
C4 N3 H3 115.6
C27 C28 H28A 109.5
C27 C28 H28B 109.5
H28A C28 H28B 109.5
C27 C28 H28C 109.5
H28A C28 H28C 109.5
H28B C28 H28C 109.5
C26 C27 C28 114.1(6)
C26 C27 H27A 108.7
C28 C27 H27A 108.7
C26 C27 H27B 108.7
C28 C27 H27B 108.7
H27A C27 H27B 107.6
C27 C26 C25 113.5(5)
C27 C26 H26A 108.9
C25 C26 H26A 108.9
C27 C26 H26B 108.9
C25 C26 H26B 108.9
H26A C26 H26B 107.7
C24 C25 C26 114.3(4)
C24 C25 H25A 108.7
C26 C25 H25A 108.7
C24 C25 H25B 108.7
C26 C25 H25B 108.7
H25A C25 H25B 107.6
C25 C24 C23 113.8(4)
C25 C24 H24A 108.8
C23 C24 H24A 108.8
C25 C24 H24B 108.8
C23 C24 H24B 108.8
H24A C24 H24B 107.7
C22 C23 C24 114.0(4)
C22 C23 H23A 108.8
C24 C23 H23A 108.8
C22 C23 H23B 108.8
C24 C23 H23B 108.8
H23A C23 H23B 107.7
C23 C22 C21 113.9(4)
C23 C22 H22A 108.8
C21 C22 H22A 108.8
C23 C22 H22B 108.8
C21 C22 H22B 108.8
H22A C22 H22B 107.7
C20 C21 C22 113.5(4)
C20 C21 H21A 108.9
C22 C21 H21A 108.9
C20 C21 H21B 108.9
C22 C21 H21B 108.9
H21A C21 H21B 107.7
C21 C20 C19 114.4(4)
C21 C20 H20A 108.7
C19 C20 H20A 108.7
C21 C20 H20B 108.7
C19 C20 H20B 108.7
H20A C20 H20B 107.6
C20 C19 C18 113.6(4)
C20 C19 H19A 108.8
C18 C19 H19A 108.8
C20 C19 H19B 108.8
C18 C19 H19B 108.8
H19A C19 H19B 107.7
C17 C18 C19 114.6(4)
C17 C18 H18A 108.6
C19 C18 H18A 108.6
C17 C18 H18B 108.6
C19 C18 H18B 108.6
H18A C18 H18B 107.6
C18 C17 C16 111.5(4)
C18 C17 H17A 109.3
C16 C17 H17A 109.3
C18 C17 H17B 109.3
C16 C17 H17B 109.3
H17A C17 H17B 108.0
C15 C16 C17 113.9(4)
C15 C16 H16A 108.8
C17 C16 H16A 108.8
C15 C16 H16B 108.8
C17 C16 H16B 108.8
H16A C16 H16B 107.7
O2' C2' C1' 106.8(4)
O2' C2' C3' 119.4(4)
C1' C2' C3' 101.9(4)
O2' C2' H2' 109.4
C1' C2' H2' 109.4
C3' C2' H2' 109.4
O3' C3' C4' 111.4(4)
O3' C3' C2' 106.4(4)
C4' C3' C2' 102.2(4)
O3' C3' H3' 112.1
C4' C3' H3' 112.1
C2' C3' H3' 112.1
O29 C29 O3' 122.7(5)
O29 C29 C30 125.2(5)
O3' C29 C30 112.0(4)
C29 C30 C31 114.1(4)
C29 C30 H30A 108.7
C31 C30 H30A 108.7
C29 C30 H30B 108.7
C31 C30 H30B 108.7
H30A C30 H30B 107.6
C30 C31 C32 113.5(4)
C30 C31 H31A 108.9
C32 C31 H31A 108.9
C30 C31 H31B 108.9
C32 C31 H31B 108.9
H31A C31 H31B 107.7
C33 C32 C31 112.8(4)
C33 C32 H32A 109.0
C31 C32 H32A 109.0
C33 C32 H32B 109.0
C31 C32 H32B 109.0
H32A C32 H32B 107.8
C34 C33 C32 113.8(4)
C34 C33 H33A 108.8
C32 C33 H33A 108.8
C34 C33 H33B 108.8
C32 C33 H33B 108.8
H33A C33 H33B 107.7
C33 C34 C35 112.9(4)
C33 C34 H34A 109.0
C35 C34 H34A 109.0
C33 C34 H34B 109.0
C35 C34 H34B 109.0
H34A C34 H34B 107.8
C34 C35 C36 113.9(4)
C34 C35 H35A 108.8
C36 C35 H35A 108.8
C34 C35 H35B 108.8
C36 C35 H35B 108.8
H35A C35 H35B 107.7
C37 C36 C35 113.8(4)
C37 C36 H36A 108.8
C35 C36 H36A 108.8
C37 C36 H36B 108.8
C35 C36 H36B 108.8
H36A C36 H36B 107.7
C36 C37 C38 114.2(4)
C36 C37 H37A 108.7
C38 C37 H37A 108.7
C36 C37 H37B 108.7
C38 C37 H37B 108.7
H37A C37 H37B 107.6
C37 C38 C39 113.4(4)
C37 C38 H38A 108.9
C39 C38 H38A 108.9
C37 C38 H38B 108.9
C39 C38 H38B 108.9
H38A C38 H38B 107.7
C38 C39 C40 114.1(4)
C38 C39 H39A 108.7
C40 C39 H39A 108.7
C38 C39 H39B 108.7
C40 C39 H39B 108.7
H39A C39 H39B 107.6
C41 C40 C39 113.6(4)
C41 C40 H40A 108.8
C39 C40 H40A 108.8
C41 C40 H40B 108.8
C39 C40 H40B 108.8
H40A C40 H40B 107.7
C42 C41 C40 113.0(5)
C42 C41 H41A 109.0
C40 C41 H41A 109.0
C42 C41 H41B 109.0
C40 C41 H41B 109.0
H41A C41 H41B 107.8
C41 C42 H42A 109.5
C41 C42 H42B 109.5
H42A C42 H42B 109.5
C41 C42 H42C 109.5
H42A C42 H42C 109.5
H42B C42 H42C 109.5
O4' C4' C5' 110.1(4)
O4' C4' C3' 105.3(4)
C5' C4' C3' 114.5(4)
O4' C4' H4' 108.9
C5' C4' H4' 108.9
C3' C4' H4' 108.9
O5' C5' C4' 111.9(4)
O5' C5' H5'1 109.2
C4' C5' H5'1 109.2
O5' C5' H5'2 109.2
C4' C5' H5'2 109.2
H5'1 C5' H5'2 107.9
O2 C2 N3 122.7(4)
O2 C2 N1 123.4(5)
N3 C2 N1 113.8(4)
O4 C4 N3 119.2(4)
O4 C4 C5 126.3(5)
N3 C4 C5 114.5(4)
C6 C5 C4 118.5(4)
C6 C5 C7 121.3(4)
C4 C5 C7 120.2(5)
C5 C6 N1 122.7(4)
C5 C6 H6 118.6
N1 C6 H6 118.6
C8 C7 C5 127.3(5)
C8 C7 S1 112.4(4)
C5 C7 S1 120.1(4)
C9 C14 C13 121.4(7)
C9 C14 S1 112.1(5)
C13 C14 S1 126.5(7)
C14 C9 C10 119.7(7)
C14 C9 C8 113.2(6)
C10 C9 C8 127.1(8)
C7 C8 C9 110.8(6)
C7 C8 H8 124.6
C9 C8 H8 124.6
C11 C10 C9 119.5(10)
C11 C10 H10 120.2
C9 C10 H10 120.2
C10 C11 C12 121.0(9)
C10 C11 H11 119.5
C12 C11 H11 119.5
C11 C12 C13 121.6(8)
C11 C12 H12 119.2
C13 C12 H12 119.2
C12 C13 C14 116.9(10)
C12 C13 H13 121.6
C14 C13 H13 121.6
C2S C1S C6S 120.0
C2S C1S H1S 120.0
C6S C1S H1S 120.0
C3S C2S C1S 120.0
C3S C2S H2S 120.0
C1S C2S H2S 120.0
C2S C3S C4S 120.0
C2S C3S H3S 120.0
C4S C3S H3S 120.0
C5S C4S C3S 120.0
C5S C4S H4S 120.0
C3S C4S H4S 120.0
C4S C5S C6S 120.0
C4S C5S H5S 120.0
C6S C5S H5S 120.0
C5S C6S C1S 120.0
C5S C6S H6S 120.0
C1S C6S H6S 120.0
O4' C1' N1 107.9(4)
O4' C1' C2' 104.9(4)
N1 C1' C2' 115.1(4)
O4' C1' H1' 109.6
N1 C1' H1' 109.6
C2' C1' H1' 109.6

loop_
_geom_bond_atom_site_label_1
_geom_bond_atom_site_label_2
_geom_bond_distance
S1 C14 1.727(7)
S1 C7 1.741(6)
O2' C15 1.357(6)
O2' C2' 1.437(6)
O3' C29 1.351(6)
O3' C3' 1.449(6)
O4' C1' 1.431(6)
O4' C4' 1.458(6)
O29 C29 1.207(6)
O5' C5' 1.419(6)
O5' H5' 0.8200
O2 C2 1.217(6)
O4 C4 1.230(6)
O15 C15 1.205(6)
C15 C16 1.496(7)
N1 C6 1.392(6)
N1 C2 1.398(6)
N1 C1' 1.457(6)
N3 C2 1.362(6)
N3 C4 1.385(7)
N3 H3 0.8600
C28 C27 1.515(9)
C28 H28A 0.9600
C28 H28B 0.9600
C28 H28C 0.9600
C27 C26 1.512(8)
C27 H27A 0.9700
C27 H27B 0.9700
C26 C25 1.519(8)
C26 H26A 0.9700
C26 H26B 0.9700
C25 C24 1.514(7)
C25 H25A 0.9700
C25 H25B 0.9700
C24 C23 1.522(7)
C24 H24A 0.9700
C24 H24B 0.9700
C23 C22 1.521(7)
C23 H23A 0.9700
C23 H23B 0.9700
C22 C21 1.528(7)
C22 H22A 0.9700
C22 H22B 0.9700
C21 C20 1.520(6)
C21 H21A 0.9700
C21 H21B 0.9700
C20 C19 1.522(7)
C20 H20A 0.9700
C20 H20B 0.9700
C19 C18 1.529(7)
C19 H19A 0.9700
C19 H19B 0.9700
C18 C17 1.512(7)
C18 H18A 0.9700
C18 H18B 0.9700
C17 C16 1.523(7)
C17 H17A 0.9700
C17 H17B 0.9700
C16 H16A 0.9700
C16 H16B 0.9700
C2' C1' 1.515(6)
C2' C3' 1.523(7)
C2' H2' 0.9800
C3' C4' 1.513(7)
C3' H3' 0.9800
C29 C30 1.508(7)
C30 C31 1.524(7)
C30 H30A 0.9700
C30 H30B 0.9700
C31 C32 1.543(7)
C31 H31A 0.9700
C31 H31B 0.9700
C32 C33 1.522(7)
C32 H32A 0.9700
C32 H32B 0.9700
C33 C34 1.517(7)
C33 H33A 0.9700
C33 H33B 0.9700
C34 C35 1.524(7)
C34 H34A 0.9700
C34 H34B 0.9700
C35 C36 1.533(6)
C35 H35A 0.9700
C35 H35B 0.9700
C36 C37 1.518(7)
C36 H36A 0.9700
C36 H36B 0.9700
C37 C38 1.522(7)
C37 H37A 0.9700
C37 H37B 0.9700
C38 C39 1.525(7)
C38 H38A 0.9700
C38 H38B 0.9700
C39 C40 1.527(7)
C39 H39A 0.9700
C39 H39B 0.9700
C40 C41 1.523(8)
C40 H40A 0.9700
C40 H40B 0.9700
C41 C42 1.522(8)
C41 H41A 0.9700
C41 H41B 0.9700
C42 H42A 0.9600
C42 H42B 0.9600
C42 H42C 0.9600
C4' C5' 1.511(6)
C4' H4' 0.9800
C5' H5'1 0.9700
C5' H5'2 0.9700
C4 C5 1.458(7)
C5 C6 1.351(7)
C5 C7 1.468(7)
C6 H6 0.9300
C7 C8 1.403(8)
C14 C9 1.388(11)
C14 C13 1.410(9)
C9 C10 1.405(10)
C9 C8 1.440(9)
C8 H8 0.9300
C10 C11 1.355(14)
C10 H10 0.9300
C11 C12 1.391(15)
C11 H11 0.9300
C12 C13 1.394(14)
C12 H12 0.9300
C13 H13 0.9300
C1S C2S 1.3900
C1S C6S 1.3900
C1S H1S 0.9300
C2S C3S 1.3900
C2S H2S 0.9300
C3S C4S 1.3900
C3S H3S 0.9300
C4S C5S 1.3900
C4S H4S 0.9300
C5S C6S 1.3900
C5S H5S 0.9300
C6S H6S 0.9300
C1' H1' 0.9800
